data_1506946
loop_
_publ_author_name
'Chen, Chien-Tien'
'Lin, Jin-Sheng'
'Kuo, Jen-Huang'
'Weng, Shiue-Shien'
'Cuo, Ting-Shen'
'Lin, Yi-Wen'
'Cheng, Chien-Chung'
'Huang, Yan-Chen'
'Yu, Jen-Kan'
'Chou, Pi-Tai'

_publ_section_title
;
 Site-selective DNA photocleavage involving unusual photoinitiated
 tautomerization of chiral tridentate vanadyl(V) complexes derived from
 N-salicylidene alpha-amino acids.
;
_journal_issue 24
_journal_name_full 'Organic letters'
_journal_page_first 4471
_journal_page_last 4474
_journal_paper_doi 10.1021/ol048156h
_journal_volume 6
_journal_year 2004
_chemical_formula_moiety 'C20 H15 N1 O4 V1'
_chemical_formula_sum 'C22 H22 N O6 V'
_chemical_formula_weight 447.35
_chemical_name_systematic
;
 ?
;
_space_group_IT_number 4
_symmetry_cell_setting monoclinic
_symmetry_space_group_name_Hall 'P 2yb'
_symmetry_space_group_name_H-M 'P 1 21 1'
_atom_sites_solution_hydrogens geom
_atom_sites_solution_primary direct
_atom_sites_solution_secondary difmap
_audit_creation_method SHELXL-97
_cell_angle_alpha 90.00
_cell_angle_beta 105.166(2)
_cell_angle_gamma 90.00
_cell_formula_units_Z 2
_cell_length_a 11.0970(4)
_cell_length_b 7.2180(3)
_cell_length_c 13.3910(7)
_cell_measurement_reflns_used 7981
_cell_measurement_temperature 293(2)
_cell_measurement_theta_max 25.028
_cell_measurement_theta_min 2.037
_cell_volume 1035.24(8)
_computing_cell_refinement 'HKL Scalepack (Otwinowski & Minor 1997)'
_computing_data_collection 'Collect (Nonius BV, 1997-2000)'
_computing_data_reduction HKLDenzoandScalepack(Otwinowski&Minor19)
_computing_molecular_graphics 'Ortep-3 for Windows (Farrugia, 1997)'
_computing_publication_material 'WinGX publication routines (Farrugia, 1999)'
_computing_structure_refinement 'SHELXL-97 (Sheldrick, 1997)'
_computing_structure_solution 'SHELXS-97 (Sheldrick, 1997)'
_diffrn_ambient_temperature 293(2)
_diffrn_measured_fraction_theta_full 0.996
_diffrn_measured_fraction_theta_max 0.996
_diffrn_measurement_device_type KappaCCD
_diffrn_measurement_method 'CCD rotation images, thick slices'
_diffrn_radiation_monochromator graphite
_diffrn_radiation_source 'fine-focus sealed tube'
_diffrn_radiation_type MoK\a
_diffrn_radiation_wavelength 0.71073
_diffrn_reflns_av_R_equivalents 0.0431
_diffrn_reflns_av_sigmaI/netI 0.0643
_diffrn_reflns_limit_h_max 13
_diffrn_reflns_limit_h_min -10
_diffrn_reflns_limit_k_max 8
_diffrn_reflns_limit_k_min -6
_diffrn_reflns_limit_l_max 13
_diffrn_reflns_limit_l_min -15
_diffrn_reflns_number 3754
_diffrn_reflns_theta_full 24.96
_diffrn_reflns_theta_max 24.96
_diffrn_reflns_theta_min 2.13
_exptl_absorpt_coefficient_mu 0.518
_exptl_absorpt_correction_T_max 0.864
_exptl_absorpt_correction_T_min 0.796
_exptl_absorpt_correction_type multi-scan
_exptl_crystal_colour black
_exptl_crystal_density_diffrn 1.435
_exptl_crystal_density_method 'not measured'
_exptl_crystal_description prism
_exptl_crystal_F_000 464
_exptl_crystal_size_max 0.4
_exptl_crystal_size_mid 0.2
_exptl_crystal_size_min 0.17
_refine_diff_density_max 0.507
_refine_diff_density_min -0.524
_refine_diff_density_rms 0.145
_refine_ls_abs_structure_details 'Flack H D (1983), Acta Cryst. A39, 876-881'
_refine_ls_abs_structure_Flack -0.01(4)
_refine_ls_extinction_coef 0.147(11)
_refine_ls_extinction_expression Fc^*^=kFc[1+0.001xFc^2^\l^3^/sin(2\q)]^-1/4^
_refine_ls_extinction_method SHELXL
_refine_ls_goodness_of_fit_ref 1.136
_refine_ls_hydrogen_treatment mixed
_refine_ls_matrix_type full
_refine_ls_number_parameters 272
_refine_ls_number_reflns 2566
_refine_ls_number_restraints 1
_refine_ls_restrained_S_all 1.135
_refine_ls_R_factor_all 0.0627
_refine_ls_R_factor_gt 0.0519
_refine_ls_shift/su_max 0.005
_refine_ls_shift/su_mean 0.001
_refine_ls_structure_factor_coef Fsqd
_refine_ls_weighting_details 'calc w=1/[\s^2^(Fo^2^)+(0.0848P)^2^+0.0000P] where P=(Fo^2^+2Fc^2^)/3'
_refine_ls_weighting_scheme calc
_refine_ls_wR_factor_gt 0.1251
_refine_ls_wR_factor_ref 0.1396
_reflns_number_gt 2267
_reflns_number_total 2566
_reflns_threshold_expression >2sigma(I)
_cod_data_source_file ol048156hsi20040913_083401.cif
_cod_data_source_block 2898
_cod_original_sg_symbol_H-M 'P 21'
_cod_database_code 1506946

loop_
_symmetry_equiv_pos_as_xyz
'x, y, z'
'-x, y+1/2, -z'

loop_
_atom_site_label
_atom_site_type_symbol
_atom_site_fract_x
_atom_site_fract_y
_atom_site_fract_z
_atom_site_U_iso_or_equiv
_atom_site_adp_type
_atom_site_occupancy
_atom_site_symmetry_multiplicity
_atom_site_calc_flag
_atom_site_refinement_flags
V1 V 0.07886(7) 0.70317(12) 0.27999(6) 0.0432(3) Uani 1 1 d .
O1' O 0.1810(4) 0.8836(5) 0.3536(3) 0.0517(10) Uani 1 1 d .
O2' O -0.0189(3) 0.6017(6) 0.1517(3) 0.0503(9) Uani 1 1 d .
O3' O -0.0425(4) 0.5078(7) -0.0088(3) 0.0646(12) Uani 1 1 d .
O4' O 0.1435(4) 0.5205(6) 0.3328(3) 0.0600(12) Uani 1 1 d .
O5' O -0.0149(4) 0.9656(5) 0.1896(3) 0.0561(10) Uani 1 1 d .
H5' H -0.0640 0.9541 0.1193 0.067 Uiso 1 1 d R
O6' O -0.0459(3) 0.7210(7) 0.3381(3) 0.0571(10) Uani 1 1 d .
N1 N 0.1997(3) 0.7209(6) 0.1806(3) 0.0384(9) Uani 1 1 d .
C1 C 0.2989(5) 0.9355(7) 0.3655(4) 0.0436(12) Uani 1 1 d .
C2 C 0.3557(5) 1.0354(8) 0.4555(4) 0.0524(14) Uani 1 1 d .
H2 H 0.3084 1.0658 0.5040 0.063 Uiso 1 1 d R
C3 C 0.4743(6) 1.0877(9) 0.4731(4) 0.0550(15) Uani 1 1 d .
H3 H 0.5113 1.1624 0.5326 0.066 Uiso 1 1 d R
C4 C 0.5482(5) 1.0385(7) 0.4053(4) 0.0474(13) Uani 1 1 d .
C5 C 0.6777(5) 1.0801(9) 0.4305(5) 0.0579(15) Uani 1 1 d .
H5 H 0.7159 1.1462 0.4930 0.069 Uiso 1 1 d R
C6 C 0.7479(6) 1.0295(10) 0.3671(5) 0.0643(17) Uani 1 1 d .
H6 H 0.8360 1.0543 0.3863 0.077 Uiso 1 1 d R
C7 C 0.6941(5) 0.9373(9) 0.2753(5) 0.0578(15) Uani 1 1 d .
H7 H 0.7452 0.9070 0.2298 0.069 Uiso 1 1 d R
C8 C 0.5694(5) 0.8977(8) 0.2482(4) 0.0481(13) Uani 1 1 d .
H8 H 0.5333 0.8326 0.1849 0.058 Uiso 1 1 d R
C9 C 0.4933(5) 0.9463(7) 0.3127(4) 0.0383(11) Uani 1 1 d .
C10 C 0.3630(5) 0.8982(6) 0.2916(4) 0.0384(11) Uani 1 1 d .
C11 C 0.3048(4) 0.8049(7) 0.1985(4) 0.0370(11) Uani 1 1 d .
H11 H 0.3501 0.8043 0.1465 0.044 Uiso 1 1 d R
C12 C 0.1583(5) 0.6166(7) 0.0845(4) 0.0425(12) Uani 1 1 d .
H12 H 0.1678 0.6898 0.0271 0.051 Uiso 1 1 d R
C13 C 0.0206(5) 0.5723(8) 0.0700(4) 0.0500(14) Uani 1 1 d .
C14 C 0.2278(5) 0.4320(8) 0.0889(5) 0.0534(14) Uani 1 1 d .
H14A H 0.1910 0.3666 0.0259 0.064 Uiso 1 1 d R
H14B H 0.2143 0.3636 0.1465 0.064 Uiso 1 1 d R
C15 C 0.3652(5) 0.4512(7) 0.1001(4) 0.0494(13) Uani 1 1 d .
C16 C 0.4489(7) 0.4004(9) 0.1904(5) 0.0649(16) Uani 1 1 d .
H16 H 0.4195 0.3562 0.2475 0.078 Uiso 1 1 d R
C17 C 0.5762(8) 0.4122(11) 0.2002(7) 0.085(2) Uani 1 1 d .
H17 H 0.6313 0.3766 0.2654 0.102 Uiso 1 1 d R
C18 C 0.6186(7) 0.4783(10) 0.1197(8) 0.084(2) Uani 1 1 d .
H18 H 0.7066 0.4833 0.1258 0.101 Uiso 1 1 d R
C19 C 0.5370(7) 0.5316(9) 0.0302(7) 0.075(2) Uani 1 1 d .
H19 H 0.5669 0.5813 -0.0253 0.090 Uiso 1 1 d R
C20 C 0.4111(6) 0.5152(8) 0.0204(5) 0.0602(16) Uani 1 1 d .
H20 H 0.3526 0.5463 -0.0440 0.072 Uiso 1 1 d R
C21 C -0.0058(8) 1.1450(8) 0.2306(6) 0.077(2) Uani 1 1 d .
H21A H -0.0523 1.2288 0.1791 0.093 Uiso 1 1 d R
H21B H 0.0803 1.1819 0.2505 0.093 Uiso 1 1 d R
H21C H -0.0389 1.1475 0.2900 0.093 Uiso 1 1 d R
C22 C -0.0866(8) 0.5982(12) 0.4037(6) 0.094(3) Uani 1 1 d .
H22A H -0.1576 0.6471 0.4231 0.112 Uiso 1 1 d R
H22B H -0.0196 0.5779 0.4646 0.112 Uiso 1 1 d R
H22C H -0.1087 0.4830 0.3677 0.112 Uiso 1 1 d R

loop_
_atom_site_aniso_label
_atom_site_aniso_U_11
_atom_site_aniso_U_22
_atom_site_aniso_U_33
_atom_site_aniso_U_23
_atom_site_aniso_U_13
_atom_site_aniso_U_12
V1 0.0390(5) 0.0472(5) 0.0434(5) -0.0010(4) 0.0106(4) -0.0021(4)
O1' 0.046(2) 0.059(2) 0.053(2) -0.0140(18) 0.019(2) -0.0062(18)
O2' 0.039(2) 0.059(2) 0.051(2) -0.0045(18) 0.0076(19) -0.0066(16)
O3' 0.054(3) 0.083(3) 0.050(2) -0.020(2) 0.002(2) -0.021(2)
O4' 0.067(3) 0.060(3) 0.052(2) 0.0092(19) 0.012(2) 0.003(2)
O5' 0.057(2) 0.050(2) 0.059(2) 0.0040(18) 0.012(2) 0.0020(18)
O6' 0.044(2) 0.073(3) 0.056(2) 0.001(2) 0.0174(18) -0.008(2)
N1 0.036(2) 0.037(2) 0.038(2) -0.008(2) 0.0037(17) 0.003(2)
C1 0.042(3) 0.047(3) 0.043(3) -0.004(2) 0.012(3) 0.004(2)
C2 0.055(4) 0.059(3) 0.046(3) -0.016(3) 0.019(3) -0.006(3)
C3 0.056(4) 0.060(3) 0.047(3) -0.024(3) 0.009(3) -0.008(3)
C4 0.044(3) 0.046(3) 0.048(3) -0.001(2) 0.003(3) -0.005(2)
C5 0.048(3) 0.066(4) 0.052(3) -0.014(3) 0.000(3) -0.006(3)
C6 0.037(3) 0.086(5) 0.066(4) -0.001(3) 0.007(3) -0.002(3)
C7 0.037(3) 0.082(4) 0.052(3) -0.009(3) 0.009(3) -0.003(3)
C8 0.045(3) 0.057(4) 0.043(3) -0.006(2) 0.011(3) -0.003(2)
C9 0.039(3) 0.040(3) 0.034(3) 0.002(2) 0.005(2) -0.001(2)
C10 0.040(3) 0.034(3) 0.039(3) -0.007(2) 0.007(2) -0.003(2)
C11 0.038(3) 0.038(3) 0.036(3) 0.004(2) 0.010(2) 0.005(2)
C12 0.041(3) 0.044(3) 0.038(3) -0.004(2) 0.002(3) -0.002(2)
C13 0.048(3) 0.048(3) 0.051(3) 0.001(3) 0.008(3) -0.005(3)
C14 0.055(3) 0.047(3) 0.058(3) -0.010(3) 0.014(3) 0.000(3)
C15 0.056(4) 0.038(3) 0.054(3) -0.006(2) 0.015(3) 0.003(3)
C16 0.070(4) 0.054(4) 0.063(4) 0.010(3) 0.005(4) 0.011(3)
C17 0.076(5) 0.066(5) 0.108(6) 0.010(4) 0.013(5) 0.017(4)
C18 0.053(4) 0.061(5) 0.139(8) -0.022(5) 0.029(5) 0.004(3)
C19 0.082(6) 0.054(4) 0.102(6) -0.013(4) 0.049(5) -0.005(4)
C20 0.072(4) 0.048(3) 0.062(4) -0.002(3) 0.019(3) 0.003(3)
C21 0.097(6) 0.051(5) 0.091(5) 0.006(3) 0.037(5) 0.005(3)
C22 0.103(6) 0.107(6) 0.087(5) 0.020(5) 0.054(5) -0.020(5)

loop_
_atom_type_symbol
_atom_type_description
_atom_type_scat_dispersion_real
_atom_type_scat_dispersion_imag
_atom_type_scat_source
C C 0.0033 0.0016 'International Tables Vol C Tables 4.2.6.8 and 6.1.1.4'
H H 0.0000 0.0000 'International Tables Vol C Tables 4.2.6.8 and 6.1.1.4'
N N 0.0061 0.0033 'International Tables Vol C Tables 4.2.6.8 and 6.1.1.4'
O O 0.0106 0.0060 'International Tables Vol C Tables 4.2.6.8 and 6.1.1.4'
V V 0.3005 0.5294 'International Tables Vol C Tables 4.2.6.8 and 6.1.1.4'

loop_
_geom_angle_atom_site_label_1
_geom_angle_atom_site_label_2
_geom_angle_atom_site_label_3
_geom_angle
O4' V1 O6' 100.4(2)
O4' V1 O1' 102.0(2)
O6' V1 O1' 99.04(18)
O4' V1 O2' 99.6(2)
O6' V1 O2' 95.57(16)
O1' V1 O2' 151.18(18)
O4' V1 N1 92.52(19)
O6' V1 N1 165.83(18)
O1' V1 N1 83.79(16)
O2' V1 N1 76.38(14)
O4' V1 O5' 175.61(19)
O6' V1 O5' 82.80(18)
O1' V1 O5' 80.34(17)
O2' V1 O5' 77.01(16)
N1 V1 O5' 84.01(15)
C1 O1' V1 135.6(3)
C13 O2' V1 125.4(3)
C21 O5' V1 124.7(4)
C22 O6' V1 130.5(5)
C11 N1 C12 118.1(4)
C11 N1 V1 127.2(3)
C12 N1 V1 114.6(3)
O1' C1 C10 122.1(5)
O1' C1 C2 117.0(4)
C10 C1 C2 120.8(5)
C3 C2 C1 120.0(5)
C2 C3 C4 121.8(5)
C9 C4 C5 119.3(5)
C9 C4 C3 119.7(5)
C5 C4 C3 120.9(5)
C6 C5 C4 120.7(5)
C5 C6 C7 120.2(5)
C8 C7 C6 120.5(5)
C7 C8 C9 121.0(5)
C4 C9 C8 118.2(4)
C4 C9 C10 118.0(4)
C8 C9 C10 123.7(4)
C1 C10 C11 121.3(4)
C1 C10 C9 119.3(4)
C11 C10 C9 119.3(4)
N1 C11 C10 124.9(4)
N1 C12 C13 107.1(4)
N1 C12 C14 112.1(4)
C13 C12 C14 107.5(4)
O3' C13 O2' 123.9(5)
O3' C13 C12 122.0(5)
O2' C13 C12 114.0(5)
C15 C14 C12 114.3(5)
C16 C15 C20 118.1(6)
C16 C15 C14 120.1(5)
C20 C15 C14 121.8(6)
C15 C16 C17 120.5(7)
C18 C17 C16 119.8(8)
C19 C18 C17 120.5(7)
C18 C19 C20 119.2(7)
C19 C20 C15 121.9(7)

loop_
_geom_bond_atom_site_label_1
_geom_bond_atom_site_label_2
_geom_bond_distance
V1 O4' 1.577(4)
V1 O6' 1.762(3)
V1 O1' 1.835(4)
V1 O2' 1.921(4)
V1 N1 2.126(4)
V1 O5' 2.340(4)
O1' C1 1.330(6)
O2' C13 1.298(6)
O3' C13 1.198(6)
O5' C21 1.400(7)
O6' C22 1.403(7)
N1 C11 1.280(6)
N1 C12 1.457(6)
C1 C10 1.388(7)
C1 C2 1.404(7)
C2 C3 1.330(8)
C3 C4 1.418(7)
C4 C9 1.399(7)
C4 C5 1.420(8)
C5 C6 1.344(8)
C6 C7 1.387(8)
C7 C8 1.366(8)
C8 C9 1.401(7)
C9 C10 1.442(7)
C10 C11 1.416(7)
C12 C13 1.523(7)
C12 C14 1.533(8)
C14 C15 1.499(8)
C15 C16 1.368(8)
C15 C20 1.377(8)
C16 C17 1.387(10)
C17 C18 1.370(12)
C18 C19 1.355(11)
C19 C20 1.373(9)
